data_8102468
loop_
_publ_author_name
'Hui-Liang Wen'
'Bo-Wen Lai'
'Xiao-Qin Wu'
'Xu-Liang Nie'
'Xiao-Bo Hu'

_publ_section_title
;
 Crystal structure of
 diaqua-bis(2-methyl-1H-imidazole-4,5-dicarboxylato-O,N)nickel,
 [Ni(H2O)2(C6H5N2O4)2]
;
_journal_issue 3
_journal_name_full 'Zeitschrift f\"ur Kristallographie - New Crystal Structures'
_journal_page_first 455
_journal_volume 224
_journal_year 2009
_chemical_formula_sum 'C12 H14 N4 Ni O10'
_chemical_formula_weight 432.98
_space_group_IT_number 61
_symmetry_cell_setting orthorhombic
_symmetry_space_group_name_Hall '-P 2ac 2ab'
_symmetry_space_group_name_H-M 'P b c a'
_atom_sites_solution_hydrogens geom
_atom_sites_solution_primary direct
_atom_sites_solution_secondary difmap
_audit_creation_method SHELXL-97
_cell_angle_alpha 90.00
_cell_angle_beta 90.00
_cell_angle_gamma 90.00
_cell_formula_units_Z 4
_cell_length_a 6.7627(2)
_cell_length_b 13.8370(4)
_cell_length_c 16.5247(5)
_cell_measurement_reflns_used 3659
_cell_measurement_temperature 296(2)
_cell_measurement_theta_max 28.28
_cell_measurement_theta_min 2.47
_cell_volume 1546.31(8)
_computing_cell_refinement 'Bruker SAINT'
_computing_data_collection 'Bruker APEX2'
_computing_data_reduction 'Bruker SAINT'
_computing_molecular_graphics 'Bruker SHELXTL'
_computing_publication_material 'Bruker SHELXTL'
_computing_structure_refinement 'SHELXL-97 (Sheldrick, 2008)'
_computing_structure_solution 'SHELXS-97 (Sheldrick, 2008)'
_diffrn_ambient_temperature 296(2)
_diffrn_measured_fraction_theta_full 1.000
_diffrn_measured_fraction_theta_max 1.000
_diffrn_measurement_device_type 'Bruker APEX-II CCD'
_diffrn_measurement_method '\f and \w scans'
_diffrn_radiation_monochromator graphite
_diffrn_radiation_source 'fine-focus sealed tube'
_diffrn_radiation_type MoK\a
_diffrn_radiation_wavelength 0.71073
_diffrn_reflns_av_R_equivalents 0.0209
_diffrn_reflns_av_sigmaI/netI 0.0175
_diffrn_reflns_limit_h_max 8
_diffrn_reflns_limit_h_min -7
_diffrn_reflns_limit_k_max 16
_diffrn_reflns_limit_k_min -14
_diffrn_reflns_limit_l_max 13
_diffrn_reflns_limit_l_min -20
_diffrn_reflns_number 7033
_diffrn_reflns_theta_full 25.49
_diffrn_reflns_theta_max 25.49
_diffrn_reflns_theta_min 2.47
_exptl_absorpt_coefficient_mu 1.324
_exptl_absorpt_correction_T_max 0.8680
_exptl_absorpt_correction_T_min 0.7794
_exptl_absorpt_correction_type multi-scan
_exptl_absorpt_process_details sadabs
_exptl_crystal_colour green
_exptl_crystal_density_diffrn 1.860
_exptl_crystal_density_method 'not measured'
_exptl_crystal_description block
_exptl_crystal_F_000 888
_exptl_crystal_size_max 0.20
_exptl_crystal_size_mid 0.12
_exptl_crystal_size_min 0.11
_refine_diff_density_max 0.398
_refine_diff_density_min -0.416
_refine_diff_density_rms 0.080
_refine_ls_extinction_method none
_refine_ls_goodness_of_fit_ref 1.027
_refine_ls_hydrogen_treatment constr
_refine_ls_matrix_type full
_refine_ls_number_parameters 126
_refine_ls_number_reflns 1442
_refine_ls_number_restraints 0
_refine_ls_restrained_S_all 1.027
_refine_ls_R_factor_all 0.0308
_refine_ls_R_factor_gt 0.0263
_refine_ls_shift/su_max 0.000
_refine_ls_shift/su_mean 0.000
_refine_ls_structure_factor_coef Fsqd
_refine_ls_weighting_details 'calc w=1/[\s^2^(Fo^2^)+(0.0482P)^2^+0.8333P] where P=(Fo^2^+2Fc^2^)/3'
_refine_ls_weighting_scheme calc
_refine_ls_wR_factor_gt 0.0745
_refine_ls_wR_factor_ref 0.0782
_reflns_number_gt 1243
_reflns_number_total 1442
_reflns_threshold_expression >2sigma(I)
_cod_data_source_file 1267-2651.cff
_cod_data_source_block a
_cod_depositor_comments
;
The following automatic conversions were performed:
'_symmetry_cell_setting' value 'Orthorhombic' changed to 'orthorhombic'
according to '/home/saulius/struct/CIF-dictionaries/cif_core.dic'
dictionary named 'cif_core.dic' version 2.4.1 from 2010-06-29.

Automatic conversion script
Id: cif_fix_enum 1555 2011-01-17 13:19:09Z saulius 
;
_cod_original_sg_symbol_H-M Pbca
_cod_database_code 8102468

loop_
_symmetry_equiv_pos_as_xyz
'x, y, z'
'-x+1/2, -y, z+1/2'
'-x, y+1/2, -z+1/2'
'x+1/2, -y+1/2, -z'
'-x, -y, -z'
'x-1/2, y, -z-1/2'
'x, -y-1/2, z-1/2'
'-x-1/2, y-1/2, z'

loop_
_atom_site_label
_atom_site_type_symbol
_atom_site_fract_x
_atom_site_fract_y
_atom_site_fract_z
_atom_site_U_iso_or_equiv
_atom_site_adp_type
_atom_site_occupancy
_atom_site_symmetry_multiplicity
_atom_site_calc_flag
_atom_site_refinement_flags
_atom_site_disorder_assembly
_atom_site_disorder_group
Ni1 Ni 0.0000 0.0000 0.0000 0.01328(15) Uani 1 2 d S . .
O1 O 0.0507(2) -0.10704(9) 0.09050(7) 0.0181(3) Uani 1 1 d . . .
O2 O 0.0686(2) -0.12685(9) 0.22483(7) 0.0202(3) Uani 1 1 d . . .
O3 O 0.0308(2) -0.02282(11) 0.34420(9) 0.0214(3) Uani 1 1 d . . .
H3 H 0.0366 -0.0557 0.3030 0.032 Uiso 1 1 calc R . .
O4 O -0.0402(2) 0.13003(10) 0.37458(8) 0.0220(3) Uani 1 1 d . . .
O5 O 0.2930(2) 0.03040(12) -0.00381(6) 0.0214(3) Uani 1 1 d . . .
H1W H 0.3589 0.0303 -0.0454 0.032 Uiso 1 1 d R . .
H2W H 0.3461 0.0651 0.0316 0.032 Uiso 1 1 d R . .
N1 N -0.0206(2) 0.08382(12) 0.10217(9) 0.0141(3) Uani 1 1 d . . .
N2 N -0.0445(2) 0.17859(11) 0.20787(9) 0.0162(3) Uani 1 1 d . . .
H2 H -0.0604 0.2300 0.2364 0.019 Uiso 1 1 calc R . .
C1 C -0.0807(3) 0.25794(13) 0.07223(11) 0.0254(5) Uani 1 1 d . . .
H1A H 0.0253 0.3033 0.0794 0.038 Uiso 1 1 calc R . .
H1B H -0.2040 0.2884 0.0856 0.038 Uiso 1 1 calc R . .
H1C H -0.0839 0.2369 0.0169 0.038 Uiso 1 1 calc R . .
C2 C -0.0492(3) 0.17372(13) 0.12572(11) 0.0162(4) Uani 1 1 d . . .
C3 C 0.0056(2) 0.02970(15) 0.17116(11) 0.0145(4) Uani 1 1 d . . .
C4 C -0.0103(2) 0.08782(14) 0.23726(11) 0.0138(4) Uani 1 1 d . . .
C5 C 0.0438(3) -0.07555(13) 0.16075(11) 0.0146(4) Uani 1 1 d . . .
C6 C -0.0064(3) 0.06644(14) 0.32491(11) 0.0164(4) Uani 1 1 d . . .

loop_
_atom_site_aniso_label
_atom_site_aniso_U_11
_atom_site_aniso_U_22
_atom_site_aniso_U_33
_atom_site_aniso_U_23
_atom_site_aniso_U_13
_atom_site_aniso_U_12
Ni1 0.0191(2) 0.0127(2) 0.0080(2) -0.00025(11) -0.00035(12) 0.00084(12)
O1 0.0283(7) 0.0152(6) 0.0109(6) -0.0001(5) -0.0006(5) 0.0024(6)
O2 0.0341(8) 0.0144(6) 0.0122(6) 0.0030(5) -0.0007(6) 0.0028(6)
O3 0.0341(8) 0.0205(7) 0.0097(7) 0.0000(6) -0.0012(6) 0.0007(6)
O4 0.0346(8) 0.0198(7) 0.0115(6) -0.0021(6) 0.0027(6) -0.0020(6)
O5 0.0203(8) 0.0316(8) 0.0122(7) -0.0046(5) 0.0019(5) -0.0048(7)
N1 0.0182(8) 0.0139(8) 0.0103(7) 0.0007(6) 0.0004(6) 0.0008(6)
N2 0.0234(8) 0.0140(8) 0.0111(7) -0.0014(6) 0.0011(6) 0.0010(7)
C1 0.0459(14) 0.0155(9) 0.0146(9) 0.0007(8) -0.0013(9) 0.0052(9)
C2 0.0199(9) 0.0170(9) 0.0117(8) -0.0010(7) 0.0003(7) 0.0005(8)
C3 0.0163(10) 0.0139(10) 0.0135(10) 0.0024(8) -0.0002(6) 0.0000(7)
C4 0.0160(9) 0.0148(9) 0.0105(9) 0.0004(7) -0.0006(6) -0.0015(7)
C5 0.0183(9) 0.0121(9) 0.0135(9) 0.0010(7) -0.0012(7) 0.0003(7)
C6 0.0176(10) 0.0190(11) 0.0126(9) 0.0022(8) -0.0008(7) -0.0034(7)

loop_
_atom_type_symbol
_atom_type_description
_atom_type_scat_dispersion_real
_atom_type_scat_dispersion_imag
_atom_type_scat_source
C C 0.0033 0.0016 'International Tables Vol C Tables 4.2.6.8 and 6.1.1.4'
H H 0.0000 0.0000 'International Tables Vol C Tables 4.2.6.8 and 6.1.1.4'
N N 0.0061 0.0033 'International Tables Vol C Tables 4.2.6.8 and 6.1.1.4'
O O 0.0106 0.0060 'International Tables Vol C Tables 4.2.6.8 and 6.1.1.4'
Ni Ni 0.3393 1.1124 'International Tables Vol C Tables 4.2.6.8 and 6.1.1.4'

loop_
_geom_angle_atom_site_label_1
_geom_angle_atom_site_label_2
_geom_angle_atom_site_label_3
_geom_angle
_geom_angle_site_symmetry_1
_geom_angle_site_symmetry_3
_geom_angle_publ_flag
O5 Ni1 O5 180.0 . 5 ?
O5 Ni1 N1 88.55(5) . . ?
O5 Ni1 N1 91.45(5) 5 . ?
O5 Ni1 N1 91.45(5) . 5 ?
O5 Ni1 N1 88.55(5) 5 5 ?
N1 Ni1 N1 180.0 . 5 ?
O5 Ni1 O1 89.50(5) . 5 ?
O5 Ni1 O1 90.50(5) 5 5 ?
N1 Ni1 O1 99.98(6) . 5 ?
N1 Ni1 O1 80.02(6) 5 5 ?
O5 Ni1 O1 90.50(5) . . ?
O5 Ni1 O1 89.50(5) 5 . ?
N1 Ni1 O1 80.02(6) . . ?
N1 Ni1 O1 99.98(6) 5 . ?
O1 Ni1 O1 180.00(5) 5 . ?
C5 O1 Ni1 113.96(11) . . ?
C6 O3 H3 109.5 . . ?
Ni1 O5 H1W 123.9 . . ?
Ni1 O5 H2W 121.1 . . ?
H1W O5 H2W 110.7 . . ?
C2 N1 C3 106.75(16) . . ?
C2 N1 Ni1 141.83(14) . . ?
C3 N1 Ni1 111.42(13) . . ?
C2 N2 C4 108.25(15) . . ?
C2 N2 H2 125.9 . . ?
C4 N2 H2 125.9 . . ?
C2 C1 H1A 109.5 . . ?
C2 C1 H1B 109.5 . . ?
H1A C1 H1B 109.5 . . ?
C2 C1 H1C 109.5 . . ?
H1A C1 H1C 109.5 . . ?
H1B C1 H1C 109.5 . . ?
N1 C2 N2 109.77(16) . . ?
N1 C2 C1 126.09(17) . . ?
N2 C2 C1 124.14(16) . . ?
C4 C3 N1 109.47(18) . . ?
C4 C3 C5 133.19(18) . . ?
N1 C3 C5 117.34(16) . . ?
C3 C4 N2 105.74(16) . . ?
C3 C4 C6 131.82(19) . . ?
N2 C4 C6 122.35(17) . . ?
O1 C5 O2 124.87(17) . . ?
O1 C5 C3 117.26(15) . . ?
O2 C5 C3 117.87(16) . . ?
O4 C6 O3 123.66(17) . . ?
O4 C6 C4 120.62(18) . . ?
O3 C6 C4 115.70(17) . . ?

loop_
_geom_bond_atom_site_label_1
_geom_bond_atom_site_label_2
_geom_bond_distance
_geom_bond_site_symmetry_2
_geom_bond_publ_flag
Ni1 O5 2.0263(14) . ?
Ni1 O5 2.0264(14) 5 ?
Ni1 N1 2.0531(16) . ?
Ni1 N1 2.0531(16) 5 ?
Ni1 O1 2.1325(12) 5 ?
Ni1 O1 2.1325(12) . ?
O1 C5 1.241(2) . ?
O2 C5 1.286(2) . ?
O3 C6 1.300(2) . ?
O3 H3 0.8200 . ?
O4 C6 1.225(2) . ?
O5 H1W 0.8193 . ?
O5 H2W 0.8385 . ?
N1 C2 1.318(2) . ?
N1 C3 1.375(2) . ?
N2 C2 1.360(2) . ?
N2 C4 1.367(2) . ?
N2 H2 0.8600 . ?
C1 C2 1.478(3) . ?
C1 H1A 0.9600 . ?
C1 H1B 0.9600 . ?
C1 H1C 0.9600 . ?
C3 C4 1.361(3) . ?
C3 C5 1.489(3) . ?
C4 C6 1.479(2) . ?

loop_
_geom_hbond_atom_site_label_D
_geom_hbond_atom_site_label_H
_geom_hbond_atom_site_label_A
_geom_hbond_distance_DH
_geom_hbond_distance_HA
_geom_hbond_distance_DA
_geom_hbond_angle_DHA
_geom_hbond_site_symmetry_A
_geom_hbond_publ_flag
O5 H2W O4 0.84 1.95 2.7810(18) 171.3 6_656 yes
O5 H1W O3 0.82 1.97 2.7821(18) 168.9 2_554 yes
O3 H3 O2 0.82 1.64 2.4553(18) 174.0 . yes

loop_
_geom_torsion_atom_site_label_1
_geom_torsion_atom_site_label_2
_geom_torsion_atom_site_label_3
_geom_torsion_atom_site_label_4
_geom_torsion
_geom_torsion_site_symmetry_1
_geom_torsion_site_symmetry_2
_geom_torsion_site_symmetry_3
_geom_torsion_site_symmetry_4
_geom_torsion_publ_flag
O5 Ni1 O1 C5 89.34(13) . . . . ?
O5 Ni1 O1 C5 -90.66(13) 5 . . . ?
N1 Ni1 O1 C5 0.90(12) . . . . ?
N1 Ni1 O1 C5 -179.10(12) 5 . . . ?
O1 Ni1 O1 C5 109(16) 5 . . . ?
O5 Ni1 N1 C2 87.8(2) . . . . ?
O5 Ni1 N1 C2 -92.2(2) 5 . . . ?
N1 Ni1 N1 C2 132(4) 5 . . . ?
O1 Ni1 N1 C2 -1.4(2) 5 . . . ?
O1 Ni1 N1 C2 178.6(2) . . . . ?
O5 Ni1 N1 C3 -91.36(12) . . . . ?
O5 Ni1 N1 C3 88.64(12) 5 . . . ?
N1 Ni1 N1 C3 -47(4) 5 . . . ?
O1 Ni1 N1 C3 179.41(11) 5 . . . ?
O1 Ni1 N1 C3 -0.59(11) . . . . ?
C3 N1 C2 N2 -0.7(2) . . . . ?
Ni1 N1 C2 N2 -179.95(14) . . . . ?
C3 N1 C2 C1 178.90(18) . . . . ?
Ni1 N1 C2 C1 -0.3(3) . . . . ?
C4 N2 C2 N1 0.4(2) . . . . ?
C4 N2 C2 C1 -179.27(18) . . . . ?
C2 N1 C3 C4 0.8(2) . . . . ?
Ni1 N1 C3 C4 -179.68(11) . . . . ?
C2 N1 C3 C5 -179.17(16) . . . . ?
Ni1 N1 C3 C5 0.31(19) . . . . ?
N1 C3 C4 N2 -0.61(19) . . . . ?
C5 C3 C4 N2 179.40(18) . . . . ?
N1 C3 C4 C6 175.93(16) . . . . ?
C5 C3 C4 C6 -4.1(3) . . . . ?
C2 N2 C4 C3 0.2(2) . . . . ?
C2 N2 C4 C6 -176.79(15) . . . . ?
Ni1 O1 C5 O2 179.57(14) . . . . ?
Ni1 O1 C5 C3 -1.0(2) . . . . ?
C4 C3 C5 O1 -179.53(18) . . . . ?
N1 C3 C5 O1 0.5(2) . . . . ?
C4 C3 C5 O2 0.0(3) . . . . ?
N1 C3 C5 O2 179.97(15) . . . . ?
C3 C4 C6 O4 -173.83(18) . . . . ?
N2 C4 C6 O4 2.2(3) . . . . ?
C3 C4 C6 O3 4.9(3) . . . . ?
N2 C4 C6 O3 -179.03(16) . . . . ?
